data_7154222
loop_
_publ_author_name
'Bogachenkov, Alexander S.'
'Dogadina, Albina V.'
'Boyarskiy, Vadim P.'
'Vasilyev, Aleksander V.'

_publ_section_title
;
 Acid-promoted transformations of 1-(diphenylphosphoryl)allenes: synthesis
 of novel 1,4-dihydrophosphinoline 1-oxides.
;
_journal_issue 5
_journal_name_full 'Organic &amp; biomolecular chemistry'
_journal_page_first 1333
_journal_page_last 1338
_journal_paper_doi 10.1039/c4ob02269f
_journal_volume 13
_journal_year 2015
_chemical_formula_moiety 'C20 H21 O P'
_chemical_formula_sum 'C20 H18 O P'
_chemical_formula_weight 305.31
_chemical_name_systematic
;
 ? 
;
_space_group_crystal_system monoclinic
_space_group_IT_number 14
_space_group_name_Hall '-P 2yn'
_space_group_name_H-M_alt 'P 1 21/n 1'
_symmetry_space_group_name_Hall '-P 2yn'
_symmetry_space_group_name_H-M 'P 1 21/n 1'
_atom_sites_solution_hydrogens geom
_atom_sites_solution_primary direct
_atom_sites_solution_secondary difmap
_audit_creation_date 2014-04-02
_audit_creation_method
;
  Olex2 1.2-ac2
  (compiled 2012.03.27 svn.r2268, GUI svn.r4156)
;
_cell_angle_alpha 90.00
_cell_angle_beta 93.056(2)
_cell_angle_gamma 90.00
_cell_formula_units_Z 4
_cell_length_a 9.0477(2)
_cell_length_b 17.5321(4)
_cell_length_c 9.9229(2)
_cell_measurement_reflns_used 3767
_cell_measurement_temperature 293(2)
_cell_measurement_theta_max 75.8780
_cell_measurement_theta_min 5.0380
_cell_volume 1571.78(6)
_computing_cell_refinement
;
CrysAlisPro, Agilent Technologies,
Version 1.171.36.32 (release 02-08-2013 CrysAlis171 .NET)
(compiled Aug  2 2013,16:46:58)
;
_computing_data_collection
;
CrysAlisPro, Agilent Technologies,
Version 1.171.36.32 (release 02-08-2013 CrysAlis171 .NET)
(compiled Aug  2 2013,16:46:58)
;
_computing_data_reduction
;
CrysAlisPro, Agilent Technologies,
Version 1.171.36.32 (release 02-08-2013 CrysAlis171 .NET)
(compiled Aug  2 2013,16:46:58)
;
_computing_molecular_graphics
;
O. V. Dolomanov, L. J. Bourhis, R. J. Gildea, J. A. K. Howard and H. Puschmann,
OLEX2: a complete structure solution, refinement and analysis program.
J. Appl. Cryst. (2009). 42, 339-341.
;
_computing_publication_material
;
O. V. Dolomanov, L. J. Bourhis, R. J. Gildea, J. A. K. Howard and H. Puschmann,
OLEX2: a complete structure solution, refinement and analysis program.
J. Appl. Cryst. (2009). 42, 339-341.
;
_computing_structure_refinement
;
SHELXL, G.M. Sheldrick, Acta Cryst.
(2008). A64, 112-122
;
_computing_structure_solution
;
SHELXS, G.M. Sheldrick, Acta Cryst.
(2008). A64, 112-122
;
_diffrn_ambient_temperature 293(2)
_diffrn_detector_area_resol_mean 10.3829
_diffrn_measured_fraction_theta_full 0.9403
_diffrn_measured_fraction_theta_max 0.9889
_diffrn_measurement_details
;
  1 omega  -27.00    8.00   1.0000    1.0000
omega____ theta____ kappa____ phi______ frames
    -      -40.3787   38.0000   60.0000 35

  2 omega  -48.00   33.00   1.0000    1.0000
omega____ theta____ kappa____ phi______ frames
    -      -40.3787   38.0000  150.0000 81

  3 omega  -37.00  -11.00   1.0000    1.0000
omega____ theta____ kappa____ phi______ frames
    -      -40.3787   38.0000  120.0000 26

  4 omega  -49.00   33.00   1.0000    1.0000
omega____ theta____ kappa____ phi______ frames
    -      -40.3787   38.0000  -90.0000 82

  5 omega   -1.00   24.00   1.0000    1.0000
omega____ theta____ kappa____ phi______ frames
    -      -40.3787   38.0000  120.0000 25

  6 omega    1.00   29.00   1.0000    1.0000
omega____ theta____ kappa____ phi______ frames
    -       40.3787  -99.0000 -180.0000 28

  7 omega  114.00  150.00   1.0000    2.0000
omega____ theta____ kappa____ phi______ frames
    -      113.0000  112.0000  120.0000 36

  8 omega   61.00   87.00   1.0000    2.0000
omega____ theta____ kappa____ phi______ frames
    -      113.0000 -112.0000 -120.0000 26

  9 omega   82.00  108.00   1.0000    2.0000
omega____ theta____ kappa____ phi______ frames
    -      113.0000  -95.0000   90.0000 26

 10 omega   51.00   80.00   1.0000    2.0000
omega____ theta____ kappa____ phi______ frames
    -      113.0000  -45.0000 -120.0000 29

 11 omega  123.00  148.00   1.0000    2.0000
omega____ theta____ kappa____ phi______ frames
    -      113.0000  178.0000   60.0000 25

 12 omega   88.00  115.00   1.0000    2.0000
omega____ theta____ kappa____ phi______ frames
    -      113.0000 -112.0000 -120.0000 27

 13 omega   80.00  128.00   1.0000    2.0000
omega____ theta____ kappa____ phi______ frames
    -      113.0000   77.0000   30.0000 48

 14 omega  131.00  167.00   1.0000    2.0000
omega____ theta____ kappa____ phi______ frames
    -      113.0000   77.0000   30.0000 36

 15 omega  142.00  168.00   1.0000    2.0000
omega____ theta____ kappa____ phi______ frames
    -      113.0000   30.0000 -180.0000 26

 16 omega   66.00  114.00   1.0000    2.0000
omega____ theta____ kappa____ phi______ frames
    -      113.0000 -112.0000   90.0000 48

 17 omega   82.00  119.00   1.0000    2.0000
omega____ theta____ kappa____ phi______ frames
    -      113.0000   30.0000 -180.0000 37

 18 omega   82.00  177.00   1.0000    2.0000
omega____ theta____ kappa____ phi______ frames
    -      113.0000   77.0000  150.0000 95

 19 omega   78.00  111.00   1.0000    2.0000
omega____ theta____ kappa____ phi______ frames
    -      113.0000 -112.0000  120.0000 33

 20 omega  104.00  178.00   1.0000    2.0000
omega____ theta____ kappa____ phi______ frames
    -      113.0000   15.0000  120.0000 74

 21 omega   67.00   93.00   1.0000    2.0000
omega____ theta____ kappa____ phi______ frames
    -      113.0000  -40.0000   -6.2262 26

 22 omega   36.00  104.00   1.0000    2.0000
omega____ theta____ kappa____ phi______ frames
    -      113.0000  -77.0000 -120.0000 68

 23 omega   32.00  109.00   1.0000    2.0000
omega____ theta____ kappa____ phi______ frames
    -      113.0000  -95.0000    0.0000 77
;
_diffrn_measurement_device_type 'SuperNova, Dual, Cu at zero, Atlas'
_diffrn_measurement_method '\w scans'
_diffrn_orient_matrix_UB_11 0.1284076000
_diffrn_orient_matrix_UB_12 -0.0125675000
_diffrn_orient_matrix_UB_13 0.1060783000
_diffrn_orient_matrix_UB_21 -0.0444702000
_diffrn_orient_matrix_UB_22 0.0731825000
_diffrn_orient_matrix_UB_23 0.0736273000
_diffrn_orient_matrix_UB_31 -0.1031063000
_diffrn_orient_matrix_UB_32 -0.0469630000
_diffrn_orient_matrix_UB_33 0.0865345000
_diffrn_radiation_monochromator mirror
_diffrn_radiation_type 'Cu K\a'
_diffrn_radiation_wavelength 1.5418
_diffrn_reflns_av_R_equivalents 0.0316
_diffrn_reflns_av_unetI/netI 0.0314
_diffrn_reflns_limit_h_max 11
_diffrn_reflns_limit_h_min -10
_diffrn_reflns_limit_k_max 13
_diffrn_reflns_limit_k_min -21
_diffrn_reflns_limit_l_max 12
_diffrn_reflns_limit_l_min -12
_diffrn_reflns_number 8790
_diffrn_reflns_theta_full 72.45
_diffrn_reflns_theta_max 72.45
_diffrn_reflns_theta_min 5.05
_diffrn_source 'SuperNova (Cu) X-ray Source'
_exptl_absorpt_coefficient_mu 1.525
_exptl_absorpt_correction_T_max 1.00000
_exptl_absorpt_correction_T_min 0.64155
_exptl_absorpt_correction_type multi-scan
_exptl_absorpt_process_details
;
CrysAlisPro, Agilent Technologies,
Version 1.171.36.32 (release 02-08-2013 CrysAlis171 .NET)
(compiled Aug  2 2013,16:46:58)
Empirical absorption correction using spherical harmonics,
 implemented in SCALE3 ABSPACK scaling algorithm.
;
_exptl_crystal_density_diffrn 1.290
_exptl_crystal_density_method 'not measured'
_exptl_crystal_F_000 644
_refine_diff_density_max 0.555
_refine_diff_density_min -0.329
_refine_diff_density_rms 0.051
_refine_ls_extinction_method none
_refine_ls_goodness_of_fit_ref 1.045
_refine_ls_hydrogen_treatment mixed
_refine_ls_matrix_type full
_refine_ls_number_parameters 199
_refine_ls_number_reflns 3062
_refine_ls_number_restraints 0
_refine_ls_restrained_S_all 1.045
_refine_ls_R_factor_all 0.0465
_refine_ls_R_factor_gt 0.0385
_refine_ls_shift/su_max 0.005
_refine_ls_shift/su_mean 0.001
_refine_ls_structure_factor_coef Fsqd
_refine_ls_weighting_details 'calc w=1/[\s^2^(Fo^2^)+(0.0491P)^2^+0.8219P] where P=(Fo^2^+2Fc^2^)/3'
_refine_ls_weighting_scheme calc
_refine_ls_wR_factor_gt 0.0954
_refine_ls_wR_factor_ref 0.1021
_reflns_number_gt 2649
_reflns_number_total 3062
_reflns_threshold_expression >2sigma(I)
_cod_data_source_file c4ob02269f2.cif
_cod_data_source_block avv20a
_cod_depositor_comments 'Adding full bibliography for 7154221--7154228.cif.'
_cod_original_cell_volume 1571.78(7)
_cod_database_code 7154222
_chemical_oxdiff_formula 'C20 H18 o1 p1'
_reflns_odcompleteness_completeness 94.03
_reflns_odcompleteness_iscentric 1
_reflns_odcompleteness_theta 80.95

loop_
_space_group_symop_id
_space_group_symop_operation_xyz
1 'x, y, z'
2 '-x+1/2, y+1/2, -z+1/2'
3 '-x, -y, -z'
4 'x-1/2, -y-1/2, z-1/2'

loop_
_atom_site_label
_atom_site_type_symbol
_atom_site_fract_x
_atom_site_fract_y
_atom_site_fract_z
_atom_site_U_iso_or_equiv
_atom_site_adp_type
_atom_site_occupancy
_atom_site_symmetry_multiplicity
_atom_site_calc_flag
_atom_site_refinement_flags
P1 P 0.64874(5) 0.07056(2) 0.25717(4) 0.01721(13) Uani 1 1 d .
O22 O 0.69706(14) 0.02989(8) 0.13577(12) 0.0268(3) Uani 1 1 d .
C12 C 0.36969(19) 0.06798(9) 0.12815(17) 0.0192(3) Uani 1 1 d .
H12 H 0.4143 0.0393 0.0628 0.023 Uiso 1 1 calc R
C9 C 0.74122(17) 0.15917(10) 0.29419(16) 0.0165(3) Uani 1 1 d .
C8 C 0.74489(18) 0.21071(11) 0.18601(16) 0.0208(4) Uani 1 1 d .
H8 H 0.7066 0.1960 0.1011 0.025 Uiso 1 1 calc R
C16 C 0.38608(19) 0.13841(9) 0.33766(16) 0.0189(3) Uani 1 1 d .
H16 H 0.4418 0.1570 0.4120 0.023 Uiso 1 1 calc R
C10 C 0.80224(17) 0.17916(9) 0.42256(16) 0.0159(3) Uani 1 1 d .
C11 C 0.45393(18) 0.09480(9) 0.24029(16) 0.0169(3) Uani 1 1 d .
C3 C 0.74111(18) 0.04865(9) 0.52282(16) 0.0177(3) Uani 1 1 d .
H3 H 0.7492 0.0158 0.5964 0.021 Uiso 1 1 calc R
C17 C 0.71891(19) 0.16669(10) 0.65822(16) 0.0186(3) Uani 1 1 d .
H17A H 0.7508 0.2194 0.6658 0.022 Uiso 1 1 calc R
H17B H 0.6145 0.1667 0.6303 0.022 Uiso 1 1 calc R
C14 C 0.15189(19) 0.12687(10) 0.21143(18) 0.0229(4) Uani 1 1 d .
H14 H 0.0511 0.1374 0.2022 0.027 Uiso 1 1 calc R
C4 C 0.80632(18) 0.12702(9) 0.54653(15) 0.0159(3) Uani 1 1 d .
C7 C 0.80418(19) 0.28268(11) 0.20340(18) 0.0226(4) Uani 1 1 d .
H7 H 0.8063 0.3163 0.1311 0.027 Uiso 1 1 calc R
C6 C 0.86108(19) 0.30430(10) 0.33124(18) 0.0233(4) Uani 1 1 d .
H6 H 0.8986 0.3532 0.3452 0.028 Uiso 1 1 calc R
C19 C 0.9012(2) 0.12214(11) 0.84337(17) 0.0260(4) Uani 1 1 d .
H19A H 0.9096 0.0954 0.9290 0.031 Uiso 1 1 calc R
H19B H 0.9432 0.1727 0.8568 0.031 Uiso 1 1 calc R
C15 C 0.2358(2) 0.15392(10) 0.32328(17) 0.0208(4) Uani 1 1 d .
H15 H 0.1907 0.1825 0.3885 0.025 Uiso 1 1 calc R
C18 C 0.7382(2) 0.12920(11) 0.79712(17) 0.0224(4) Uani 1 1 d .
H18A H 0.6871 0.1593 0.8622 0.027 Uiso 1 1 calc R
H18B H 0.6936 0.0789 0.7935 0.027 Uiso 1 1 calc R
C5 C 0.86165(19) 0.25303(10) 0.43720(17) 0.0202(3) Uani 1 1 d .
H5 H 0.9027 0.2679 0.5210 0.024 Uiso 1 1 calc R
C20 C 0.98812(19) 0.07905(10) 0.73966(17) 0.0220(4) Uani 1 1 d .
H20A H 0.9532 0.0268 0.7335 0.026 Uiso 1 1 calc R
H20B H 1.0921 0.0781 0.7691 0.026 Uiso 1 1 calc R
C21 C 0.97058(18) 0.11665(10) 0.60010(16) 0.0191(3) Uani 1 1 d .
H21A H 1.0218 0.0858 0.5361 0.023 Uiso 1 1 calc R
H21B H 1.0180 0.1663 0.6044 0.023 Uiso 1 1 calc R
C13 C 0.2186(2) 0.08421(10) 0.11397(17) 0.0223(4) Uani 1 1 d .
H13 H 0.1627 0.0664 0.0391 0.027 Uiso 1 1 calc R
C2 C 0.67355(19) 0.01984(9) 0.41138(17) 0.0196(3) Uani 1 1 d .
H2 H 0.6373 -0.0297 0.4147 0.024 Uiso 1 1 calc R

loop_
_atom_site_aniso_label
_atom_site_aniso_U_11
_atom_site_aniso_U_22
_atom_site_aniso_U_33
_atom_site_aniso_U_23
_atom_site_aniso_U_13
_atom_site_aniso_U_12
P1 0.0154(2) 0.0193(2) 0.0163(2) -0.00430(15) -0.00456(15) 0.00295(15)
O22 0.0228(6) 0.0347(7) 0.0222(6) -0.0110(5) -0.0046(5) 0.0080(5)
C12 0.0198(8) 0.0190(8) 0.0184(8) -0.0012(6) -0.0032(6) 0.0003(6)
C9 0.0101(7) 0.0214(8) 0.0178(7) -0.0004(6) -0.0011(6) 0.0025(6)
C8 0.0141(8) 0.0315(9) 0.0165(8) 0.0021(7) -0.0016(6) 0.0020(7)
C16 0.0200(8) 0.0182(8) 0.0181(8) 0.0001(6) -0.0024(6) 0.0000(6)
C10 0.0121(7) 0.0191(8) 0.0163(7) 0.0003(6) -0.0014(6) 0.0023(6)
C11 0.0152(8) 0.0166(7) 0.0184(7) 0.0007(6) -0.0031(6) 0.0001(6)
C3 0.0175(8) 0.0168(7) 0.0185(8) 0.0030(6) -0.0031(6) 0.0020(6)
C17 0.0180(8) 0.0209(8) 0.0165(7) -0.0006(6) -0.0024(6) 0.0037(6)
C14 0.0156(8) 0.0230(8) 0.0297(9) 0.0073(7) -0.0020(7) 0.0000(7)
C4 0.0152(8) 0.0172(8) 0.0148(7) -0.0011(6) -0.0032(6) 0.0010(6)
C7 0.0155(8) 0.0296(9) 0.0226(8) 0.0109(7) 0.0007(6) 0.0012(7)
C6 0.0176(8) 0.0225(8) 0.0294(9) 0.0047(7) -0.0032(7) -0.0027(7)
C19 0.0268(10) 0.0336(10) 0.0169(8) 0.0015(7) -0.0072(7) 0.0016(8)
C15 0.0218(9) 0.0187(8) 0.0220(8) 0.0023(6) 0.0023(7) 0.0019(7)
C18 0.0221(9) 0.0294(9) 0.0155(7) 0.0001(7) 0.0000(6) 0.0033(7)
C5 0.0173(8) 0.0222(8) 0.0207(8) 0.0003(6) -0.0039(6) -0.0002(7)
C20 0.0169(8) 0.0269(9) 0.0215(8) 0.0041(7) -0.0064(6) 0.0015(7)
C21 0.0140(8) 0.0226(8) 0.0203(8) 0.0028(6) -0.0027(6) 0.0010(6)
C13 0.0200(9) 0.0236(8) 0.0222(8) 0.0026(7) -0.0083(7) -0.0029(7)
C2 0.0196(8) 0.0145(7) 0.0242(8) -0.0022(6) -0.0048(6) 0.0009(6)

loop_
_atom_type_symbol
_atom_type_description
_atom_type_scat_dispersion_real
_atom_type_scat_dispersion_imag
_atom_type_scat_source
C C 0.0181 0.0091 'International Tables Vol C Tables 4.2.6.8 and 6.1.1.4'
H H 0.0000 0.0000 'International Tables Vol C Tables 4.2.6.8 and 6.1.1.4'
O O 0.0492 0.0322 'International Tables Vol C Tables 4.2.6.8 and 6.1.1.4'
P P 0.2955 0.4335 'International Tables Vol C Tables 4.2.6.8 and 6.1.1.4'

loop_
_geom_angle_atom_site_label_1
_geom_angle_atom_site_label_2
_geom_angle_atom_site_label_3
_geom_angle
O22 P1 C9 115.32(8)
O22 P1 C11 111.38(7)
O22 P1 C2 115.45(8)
C9 P1 C11 104.87(8)
C2 P1 C9 102.79(8)
C2 P1 C11 105.96(8)
C11 C12 H12 119.9
C13 C12 H12 119.9
C13 C12 C11 120.11(16)
C8 C9 P1 115.49(12)
C8 C9 C10 120.54(16)
C10 C9 P1 123.93(13)
C9 C8 H8 119.4
C7 C8 C9 121.20(16)
C7 C8 H8 119.4
C11 C16 H16 120.0
C15 C16 H16 120.0
C15 C16 C11 120.00(15)
C9 C10 C4 124.80(15)
C9 C10 C5 116.91(15)
C5 C10 C4 118.28(14)
C12 C11 P1 118.79(13)
C12 C11 C16 119.56(15)
C16 C11 P1 121.65(12)
C4 C3 H3 115.4
C2 C3 H3 115.4
C2 C3 C4 129.21(15)
H17A C17 H17B 107.6
C4 C17 H17A 108.7
C4 C17 H17B 108.7
C18 C17 H17A 108.7
C18 C17 H17B 108.7
C18 C17 C4 114.29(14)
C15 C14 H14 120.0
C13 C14 H14 120.0
C13 C14 C15 120.02(16)
C10 C4 C17 108.26(13)
C10 C4 C21 108.94(13)
C3 C4 C10 115.20(13)
C3 C4 C17 107.95(13)
C3 C4 C21 107.71(13)
C17 C4 C21 108.63(13)
C8 C7 H7 120.5
C8 C7 C6 118.98(16)
C6 C7 H7 120.5
C7 C6 H6 120.0
C5 C6 C7 120.05(17)
C5 C6 H6 120.0
H19A C19 H19B 108.0
C18 C19 H19A 109.4
C18 C19 H19B 109.4
C18 C19 C20 111.19(14)
C20 C19 H19A 109.4
C20 C19 H19B 109.4
C16 C15 C14 120.30(16)
C16 C15 H15 119.8
C14 C15 H15 119.8
C17 C18 H18A 109.3
C17 C18 H18B 109.3
C19 C18 C17 111.58(14)
C19 C18 H18A 109.3
C19 C18 H18B 109.3
H18A C18 H18B 108.0
C10 C5 H5 118.9
C6 C5 C10 122.27(16)
C6 C5 H5 118.9
C19 C20 H20A 109.4
C19 C20 H20B 109.4
C19 C20 C21 111.31(14)
H20A C20 H20B 108.0
C21 C20 H20A 109.4
C21 C20 H20B 109.4
C4 C21 H21A 108.7
C4 C21 H21B 108.7
C20 C21 C4 114.07(14)
C20 C21 H21A 108.7
C20 C21 H21B 108.7
H21A C21 H21B 107.6
C12 C13 H13 120.0
C14 C13 C12 120.01(16)
C14 C13 H13 120.0
P1 C2 H2 118.1
C3 C2 P1 123.82(13)
C3 C2 H2 118.1

loop_
_geom_bond_atom_site_label_1
_geom_bond_atom_site_label_2
_geom_bond_distance
P1 O22 1.4855(13)
P1 C9 1.7933(17)
P1 C11 1.8122(17)
P1 C2 1.7738(17)
C12 H12 0.9300
C12 C11 1.396(2)
C12 C13 1.396(2)
C9 C8 1.405(2)
C9 C10 1.405(2)
C8 H8 0.9300
C8 C7 1.378(3)
C16 H16 0.9300
C16 C11 1.399(2)
C16 C15 1.387(2)
C10 C4 1.532(2)
C10 C5 1.407(2)
C3 H3 0.9300
C3 C4 1.509(2)
C3 C2 1.334(2)
C17 H17A 0.9700
C17 H17B 0.9700
C17 C4 1.559(2)
C17 C18 1.529(2)
C14 H14 0.9300
C14 C15 1.394(3)
C14 C13 1.386(3)
C4 C21 1.562(2)
C7 H7 0.9300
C7 C6 1.396(3)
C6 H6 0.9300
C6 C5 1.383(2)
C19 H19A 0.9700
C19 H19B 0.9700
C19 C18 1.526(2)
C19 C20 1.528(3)
C15 H15 0.9300
C18 H18A 0.9700
C18 H18B 0.9700
C5 H5 0.9300
C20 H20A 0.9700
C20 H20B 0.9700
C20 C21 1.534(2)
C21 H21A 0.9700
C21 H21B 0.9700
C13 H13 0.9300
C2 H2 0.9300

loop_
_geom_torsion_atom_site_label_1
_geom_torsion_atom_site_label_2
_geom_torsion_atom_site_label_3
_geom_torsion_atom_site_label_4
_geom_torsion
P1 C9 C8 C7 175.78(13)
P1 C9 C10 C4 3.5(2)
P1 C9 C10 C5 -175.52(13)
O22 P1 C9 C8 50.87(15)
O22 P1 C9 C10 -131.56(14)
O22 P1 C11 C12 6.01(16)
O22 P1 C11 C16 -175.07(13)
O22 P1 C2 C3 129.10(16)
C9 P1 C11 C12 131.41(14)
C9 P1 C11 C16 -49.68(15)
C9 P1 C2 C3 2.67(18)
C9 C8 C7 C6 -0.1(3)
C9 C10 C4 C3 1.2(2)
C9 C10 C4 C17 -119.76(17)
C9 C10 C4 C21 122.28(17)
C9 C10 C5 C6 -0.1(2)
C8 C9 C10 C4 -179.00(15)
C8 C9 C10 C5 1.9(2)
C8 C7 C6 C5 2.0(3)
C10 C9 C8 C7 -1.9(3)
C10 C4 C21 C20 168.40(14)
C11 P1 C9 C8 -72.01(14)
C11 P1 C9 C10 105.56(14)
C11 P1 C2 C3 -107.13(16)
C11 C12 C13 C14 -0.1(3)
C11 C16 C15 C14 -0.6(3)
C3 C4 C21 C20 -66.01(18)
C17 C4 C21 C20 50.67(18)
C4 C10 C5 C6 -179.19(16)
C4 C3 C2 P1 1.6(3)
C4 C17 C18 C19 54.5(2)
C7 C6 C5 C10 -1.9(3)
C19 C20 C21 C4 -54.74(19)
C15 C16 C11 P1 -178.10(13)
C15 C16 C11 C12 0.8(2)
C15 C14 C13 C12 0.3(3)
C18 C17 C4 C10 -168.70(14)
C18 C17 C4 C3 65.98(17)
C18 C17 C4 C21 -50.54(18)
C18 C19 C20 C21 55.7(2)
C5 C10 C4 C3 -179.79(15)
C5 C10 C4 C17 59.29(19)
C5 C10 C4 C21 -58.67(19)
C20 C19 C18 C17 -55.6(2)
C13 C12 C11 P1 178.50(13)
C13 C12 C11 C16 -0.4(3)
C13 C14 C15 C16 0.0(3)
C2 P1 C9 C8 177.38(13)
C2 P1 C9 C10 -5.05(16)
C2 P1 C11 C12 -120.29(14)
C2 P1 C11 C16 58.63(15)
C2 C3 C4 C10 -4.0(3)
C2 C3 C4 C17 117.1(2)
C2 C3 C4 C21 -125.76(19)
